data_4020444
loop_
_publ_author_name
'Thomas D. Avery'
'Daniela Caiazza'
'Julie A. Culbert'
'Dennis K. Taylor'
'Edward R. T. Tiekink'

_publ_section_title
;
 1,2-Dioxines Containing Tethered Hydroxyl Functionality
 as Convenient Precursors for Pyran Syntheses
;
_journal_name_full 'Journal of Organic Chemistry'
_journal_page_first 8344
_journal_page_last 8351
_journal_paper_doi 10.1021/jo050806n
_journal_volume 70
_journal_year 2005
_chemical_formula_moiety 'C19 H20 O4'
_chemical_formula_sum 'C19 H20 O4'
_chemical_formula_weight 312.35
_space_group_IT_number 14
_symmetry_cell_setting monoclinic
_symmetry_space_group_name_Hall '-P 2ybc'
_symmetry_space_group_name_H-M 'P 1 21/c 1'
_cell_angle_alpha 90
_cell_angle_beta 96.181(2)
_cell_angle_gamma 90
_cell_formula_units_Z 8
_cell_length_a 35.331(3)
_cell_length_b 10.4015(8)
_cell_length_c 8.7744(7)
_cell_measurement_temperature 223(2)
_cell_volume 3205.8(4)
_diffrn_ambient_temperature 223(2)
_exptl_crystal_density_diffrn 1.294
_cod_original_sg_symbol_H-M 'P 21/c'
_cod_database_code 4020444

loop_
_symmetry_equiv_pos_as_xyz
'x, y, z'
'-x, y+1/2, -z+1/2'
'-x, -y, -z'
'x, -y-1/2, z-1/2'

loop_
_atom_site_label
_atom_site_type_symbol
_atom_site_fract_x
_atom_site_fract_y
_atom_site_fract_z
_atom_site_U_iso_or_equiv
_atom_site_adp_type
_atom_site_occupancy
_atom_site_symmetry_multiplicity
_atom_site_calc_flag
_atom_site_refinement_flags
_atom_site_disorder_assembly
_atom_site_disorder_group
O1 O 0.65927(4) 0.03256(16) 0.27676(18) 0.0404(4) Uani 1 1 d . . .
O22 O 0.59299(5) 0.22602(16) 0.1902(2) 0.0473(4) Uani 1 1 d . . .
O31 O 0.66647(4) -0.04628(14) 0.59027(17) 0.0382(4) Uani 1 1 d . . .
O32 O 0.68708(6) 0.0035(2) 0.8338(2) 0.0626(6) Uani 1 1 d . . .
C2 C 0.64544(6) 0.1072(2) 0.3951(2) 0.0339(5) Uani 1 1 d . . .
H2 H 0.6473 0.1988 0.3665 0.041 Uiso 1 1 calc R . .
C3 C 0.66977(7) 0.0878(2) 0.5462(3) 0.0361(5) Uani 1 1 d . . .
H3 H 0.6606 0.1441 0.6254 0.043 Uiso 1 1 calc R . .
C4 C 0.71114(7) 0.1188(2) 0.5279(3) 0.0414(6) Uani 1 1 d . . .
H4A H 0.7272 0.0955 0.6220 0.050 Uiso 1 1 calc R . .
H4B H 0.7138 0.2114 0.5116 0.050 Uiso 1 1 calc R . .
C5 C 0.72438(7) 0.0460(2) 0.3932(3) 0.0434(6) Uani 1 1 d . . .
H5A H 0.7258 -0.0461 0.4167 0.052 Uiso 1 1 calc R . .
H5B H 0.7499 0.0753 0.3751 0.052 Uiso 1 1 calc R . .
C6 C 0.69710(7) 0.0682(3) 0.2514(3) 0.0456(6) Uani 1 1 d . . .
H6A H 0.6976 0.1592 0.2228 0.055 Uiso 1 1 calc R . .
H6B H 0.7052 0.0175 0.1665 0.055 Uiso 1 1 calc R . .
C21 C 0.60382(6) 0.0752(2) 0.3935(3) 0.0348(5) Uani 1 1 d . . .
H21A H 0.5950 0.1024 0.4907 0.042 Uiso 1 1 calc R . .
H21B H 0.6005 -0.0182 0.3848 0.042 Uiso 1 1 calc R . .
C22 C 0.57964(6) 0.1402(2) 0.2618(3) 0.0338(5) Uani 1 1 d . . .
C31 C 0.67757(7) -0.0754(3) 0.7375(3) 0.0449(6) Uani 1 1 d . . .
C32 C 0.67751(8) -0.2166(3) 0.7632(3) 0.0604(8) Uani 1 1 d . . .
H32A H 0.7035 -0.2482 0.7749 0.091 Uiso 1 1 calc R . .
H32B H 0.6634 -0.2585 0.6761 0.091 Uiso 1 1 calc R . .
H32C H 0.6656 -0.2354 0.8553 0.091 Uiso 1 1 calc R . .
C41 C 0.53888(6) 0.10315(19) 0.2270(2) 0.0296(5) Uani 1 1 d . . .
C42 C 0.52069(7) 0.0116(2) 0.3132(2) 0.0348(5) Uani 1 1 d . . .
H42 H 0.5348 -0.0318 0.3943 0.042 Uiso 1 1 calc R . .
C43 C 0.48289(7) -0.0147(2) 0.2803(3) 0.0357(5) Uani 1 1 d . . .
H43 H 0.4714 -0.0762 0.3389 0.043 Uiso 1 1 calc R . .
C44 C 0.46069(6) 0.04884(19) 0.1598(2) 0.0314(5) Uani 1 1 d . . .
C45 C 0.42108(7) 0.0252(2) 0.1237(3) 0.0401(6) Uani 1 1 d . . .
H45 H 0.4087 -0.0345 0.1818 0.048 Uiso 1 1 calc R . .
C46 C 0.40104(7) 0.0882(3) 0.0062(3) 0.0461(6) Uani 1 1 d . . .
H46 H 0.3750 0.0709 -0.0177 0.055 Uiso 1 1 calc R . .
C47 C 0.41892(7) 0.1790(3) -0.0803(3) 0.0476(7) Uani 1 1 d . . .
H47 H 0.4046 0.2232 -0.1604 0.057 Uiso 1 1 calc R . .
C48 C 0.45665(7) 0.2036(2) -0.0493(3) 0.0385(6) Uani 1 1 d . . .
H48 H 0.4683 0.2639 -0.1089 0.046 Uiso 1 1 calc R . .
C49 C 0.47859(6) 0.13949(19) 0.0713(2) 0.0296(5) Uani 1 1 d . . .
C50 C 0.51781(6) 0.16284(19) 0.1066(2) 0.0306(5) Uani 1 1 d . . .
H50 H 0.5299 0.2211 0.0460 0.037 Uiso 1 1 calc R . .
O1A O 0.91510(5) 0.40898(16) 0.57016(18) 0.0447(4) Uani 1 1 d . . .
O22A O 0.83058(5) 0.39219(16) 0.2026(2) 0.0556(5) Uani 1 1 d . . .
O31A O 0.94018(5) 0.41821(16) 0.26818(18) 0.0428(4) Uani 1 1 d . . .
O32A O 0.93373(7) 0.5056(3) 0.0349(2) 0.0860(7) Uani 1 1 d . . .
C2A C 0.89037(7) 0.4265(2) 0.4319(3) 0.0363(5) Uani 1 1 d . . .
H2A H 0.8680 0.4769 0.4561 0.044 Uiso 1 1 calc R . .
C3A C 0.91000(7) 0.4999(2) 0.3140(3) 0.0377(5) Uani 1 1 d . . .
H3A H 0.8915 0.5186 0.2237 0.045 Uiso 1 1 calc R . .
C4A C 0.92691(8) 0.6249(2) 0.3796(3) 0.0477(6) Uani 1 1 d . . .
H4A1 H 0.9063 0.6863 0.3906 0.057 Uiso 1 1 calc R . .
H4A2 H 0.9434 0.6618 0.3081 0.057 Uiso 1 1 calc R . .
C5A C 0.94973(7) 0.6052(3) 0.5340(3) 0.0495(7) Uani 1 1 d . . .
H5A1 H 0.9733 0.5588 0.5205 0.059 Uiso 1 1 calc R . .
H5A2 H 0.9566 0.6889 0.5804 0.059 Uiso 1 1 calc R . .
C6A C 0.92668(8) 0.5296(3) 0.6383(3) 0.0540(7) Uani 1 1 d . . .
H6A1 H 0.9420 0.5146 0.7366 0.065 Uiso 1 1 calc R . .
H6A2 H 0.9041 0.5792 0.6580 0.065 Uiso 1 1 calc R . .
C21A C 0.87697(6) 0.2935(2) 0.3815(3) 0.0361(5) Uani 1 1 d . . .
H21C H 0.8979 0.2485 0.3398 0.043 Uiso 1 1 calc R . .
H21D H 0.8707 0.2455 0.4715 0.043 Uiso 1 1 calc R . .
C22A C 0.84273(6) 0.2929(2) 0.2625(3) 0.0370(5) Uani 1 1 d . . .
C31A C 0.94868(8) 0.4293(3) 0.1240(3) 0.0528(7) Uani 1 1 d . . .
C32A C 0.97844(8) 0.3354(3) 0.0901(4) 0.0672(9) Uani 1 1 d . . .
H32D H 0.9666 0.2642 0.0316 0.101 Uiso 1 1 calc R . .
H32E H 0.9915 0.3035 0.1855 0.101 Uiso 1 1 calc R . .
H32F H 0.9966 0.3774 0.0311 0.101 Uiso 1 1 calc R . .
C41A C 0.82489(6) 0.1675(2) 0.2174(2) 0.0338(5) Uani 1 1 d . . .
C42A C 0.79491(7) 0.1650(2) 0.0966(3) 0.0408(6) Uani 1 1 d . . .
H42A H 0.7870 0.2422 0.0473 0.049 Uiso 1 1 calc R . .
C43A C 0.77749(7) 0.0535(3) 0.0508(3) 0.0465(6) Uani 1 1 d . . .
H43A H 0.7576 0.0543 -0.0294 0.056 Uiso 1 1 calc R . .
C44A C 0.78895(7) -0.0644(2) 0.1226(3) 0.0401(6) Uani 1 1 d . . .
C45A C 0.77169(8) -0.1834(3) 0.0797(3) 0.0546(7) Uani 1 1 d . . .
H45A H 0.7510 -0.1857 0.0028 0.065 Uiso 1 1 calc R . .
C46A C 0.78460(9) -0.2944(3) 0.1480(4) 0.0609(8) Uani 1 1 d . . .
H46A H 0.7730 -0.3728 0.1169 0.073 Uiso 1 1 calc R . .
C47A C 0.81479(8) -0.2936(3) 0.2633(4) 0.0583(8) Uani 1 1 d . . .
H47A H 0.8237 -0.3714 0.3086 0.070 Uiso 1 1 calc R . .
C48A C 0.83158(7) -0.1807(2) 0.3110(3) 0.0490(7) Uani 1 1 d . . .
H48A H 0.8516 -0.1809 0.3909 0.059 Uiso 1 1 calc R . .
C49A C 0.81928(6) -0.0636(2) 0.2416(3) 0.0378(5) Uani 1 1 d . . .
C50A C 0.83643(6) 0.0551(2) 0.2872(3) 0.0356(5) Uani 1 1 d . . .
H50A H 0.8563 0.0564 0.3676 0.043 Uiso 1 1 calc R . .

loop_
_atom_site_aniso_label
_atom_site_aniso_U_11
_atom_site_aniso_U_22
_atom_site_aniso_U_33
_atom_site_aniso_U_23
_atom_site_aniso_U_13
_atom_site_aniso_U_12
O1 0.0356(9) 0.0517(10) 0.0335(9) -0.0047(7) 0.0025(7) 0.0028(8)
O22 0.0442(10) 0.0426(10) 0.0539(11) 0.0163(8) 0.0003(8) -0.0059(8)
O31 0.0410(9) 0.0402(9) 0.0319(8) 0.0018(7) -0.0028(7) -0.0049(7)
O32 0.0693(14) 0.0822(14) 0.0335(10) -0.0044(10) -0.0068(9) -0.0083(11)
C2 0.0362(12) 0.0319(12) 0.0333(12) -0.0018(10) 0.0026(10) 0.0013(10)
C3 0.0375(13) 0.0350(12) 0.0355(12) -0.0083(10) 0.0021(10) -0.0021(10)
C4 0.0376(13) 0.0418(13) 0.0439(14) -0.0048(11) 0.0003(11) -0.0063(11)
C5 0.0342(13) 0.0509(15) 0.0451(14) -0.0018(12) 0.0041(11) -0.0023(11)
C6 0.0419(14) 0.0573(16) 0.0391(14) 0.0008(12) 0.0106(11) 0.0046(12)
C21 0.0371(13) 0.0353(12) 0.0312(12) 0.0004(10) 0.0001(10) 0.0004(10)
C22 0.0389(13) 0.0297(11) 0.0329(12) -0.0024(10) 0.0040(10) 0.0045(10)
C31 0.0300(13) 0.0641(17) 0.0400(14) 0.0037(13) 0.0007(11) -0.0039(12)
C32 0.0517(17) 0.0667(19) 0.0609(18) 0.0237(15) -0.0037(14) -0.0047(15)
C41 0.0349(12) 0.0254(10) 0.0286(11) -0.0035(9) 0.0029(9) 0.0036(9)
C42 0.0426(14) 0.0332(12) 0.0287(11) 0.0047(10) 0.0039(10) 0.0066(10)
C43 0.0434(14) 0.0310(12) 0.0340(12) 0.0032(10) 0.0094(10) -0.0006(10)
C44 0.0386(12) 0.0278(11) 0.0284(11) -0.0076(9) 0.0063(9) 0.0025(9)
C45 0.0411(14) 0.0390(13) 0.0413(13) -0.0076(11) 0.0087(11) -0.0037(11)
C46 0.0348(13) 0.0543(16) 0.0481(15) -0.0120(13) -0.0002(12) 0.0024(12)
C47 0.0468(15) 0.0524(16) 0.0411(14) -0.0007(12) -0.0067(12) 0.0086(13)
C48 0.0467(14) 0.0372(13) 0.0307(12) 0.0023(10) -0.0006(10) 0.0026(11)
C49 0.0388(12) 0.0247(10) 0.0252(10) -0.0061(8) 0.0032(9) 0.0018(9)
C50 0.0425(13) 0.0229(10) 0.0273(11) -0.0018(9) 0.0079(9) 0.0002(9)
O1A 0.0499(10) 0.0512(10) 0.0320(9) -0.0013(8) -0.0006(8) -0.0054(8)
O22A 0.0605(12) 0.0380(10) 0.0637(12) 0.0032(9) -0.0145(10) 0.0052(9)
O31A 0.0423(10) 0.0523(10) 0.0352(9) -0.0041(8) 0.0102(7) 0.0018(8)
O32A 0.0983(18) 0.121(2) 0.0414(12) 0.0180(13) 0.0224(12) 0.0121(16)
C2A 0.0358(12) 0.0408(13) 0.0326(12) -0.0013(10) 0.0046(10) 0.0030(10)
C3A 0.0386(13) 0.0403(13) 0.0343(12) 0.0020(10) 0.0035(10) 0.0032(11)
C4A 0.0463(15) 0.0437(14) 0.0542(16) -0.0002(12) 0.0107(13) -0.0010(12)
C5A 0.0439(15) 0.0501(15) 0.0551(16) -0.0142(13) 0.0080(13) -0.0049(12)
C6A 0.0571(17) 0.0657(18) 0.0389(14) -0.0140(13) 0.0038(13) -0.0108(14)
C21A 0.0368(13) 0.0380(12) 0.0336(12) 0.0026(10) 0.0043(10) -0.0003(10)
C22A 0.0359(13) 0.0398(13) 0.0357(12) -0.0004(10) 0.0054(10) 0.0027(11)
C31A 0.0509(16) 0.073(2) 0.0362(14) -0.0095(14) 0.0118(12) -0.0147(15)
C32A 0.0572(19) 0.085(2) 0.0632(19) -0.0272(17) 0.0250(15) -0.0125(17)
C41A 0.0292(11) 0.0381(13) 0.0347(12) -0.0015(10) 0.0061(9) 0.0034(10)
C42A 0.0346(13) 0.0461(14) 0.0412(13) 0.0029(11) 0.0025(10) 0.0059(11)
C43A 0.0347(13) 0.0633(17) 0.0403(14) 0.0006(13) -0.0013(11) -0.0029(12)
C44A 0.0336(13) 0.0480(14) 0.0401(13) -0.0084(11) 0.0102(10) -0.0030(11)
C45A 0.0472(16) 0.0645(19) 0.0521(17) -0.0129(14) 0.0062(13) -0.0129(14)
C46A 0.0653(19) 0.0491(17) 0.069(2) -0.0142(15) 0.0123(16) -0.0162(15)
C47A 0.0643(19) 0.0386(15) 0.074(2) -0.0027(14) 0.0163(16) -0.0005(14)
C48A 0.0440(15) 0.0436(15) 0.0590(17) -0.0007(13) 0.0037(13) 0.0041(12)
C49A 0.0337(12) 0.0410(13) 0.0397(13) -0.0041(11) 0.0093(10) 0.0024(10)
C50A 0.0289(11) 0.0413(13) 0.0361(12) -0.0021(10) 0.0008(9) 0.0031(10)

loop_
_geom_bond_atom_site_label_1
_geom_bond_atom_site_label_2
_geom_bond_distance
_geom_bond_site_symmetry_2
_geom_bond_publ_flag
O1 C2 1.424(3) . ?
O1 C6 1.427(3) . ?
O22 C22 1.216(3) . ?
O31 C31 1.344(3) . ?
O31 C3 1.455(3) . ?
O32 C31 1.200(3) . ?
C2 C21 1.507(3) . ?
C2 C3 1.514(3) . ?
C2 H2 0.9900 . ?
C3 C4 1.522(3) . ?
C3 H3 0.9900 . ?
C4 C5 1.519(3) . ?
C4 H4A 0.9800 . ?
C4 H4B 0.9800 . ?
C5 C6 1.507(3) . ?
C5 H5A 0.9800 . ?
C5 H5B 0.9800 . ?
C6 H6A 0.9800 . ?
C6 H6B 0.9800 . ?
C21 C22 1.520(3) . ?
C21 H21A 0.9800 . ?
C21 H21B 0.9800 . ?
C22 C41 1.490(3) . ?
C31 C32 1.486(4) . ?
C32 H32A 0.9700 . ?
C32 H32B 0.9700 . ?
C32 H32C 0.9700 . ?
C41 C50 1.373(3) . ?
C41 C42 1.413(3) . ?
C42 C43 1.363(3) . ?
C42 H42 0.9400 . ?
C43 C44 1.411(3) . ?
C43 H43 0.9400 . ?
C44 C45 1.423(3) . ?
C44 C49 1.414(3) . ?
C45 C46 1.355(3) . ?
C45 H45 0.9400 . ?
C46 C47 1.404(4) . ?
C46 H46 0.9400 . ?
C47 C48 1.356(3) . ?
C47 H47 0.9400 . ?
C48 C49 1.410(3) . ?
C48 H48 0.9400 . ?
C49 C50 1.408(3) . ?
C50 H50 0.9400 . ?
O1A C2A 1.428(3) . ?
O1A C6A 1.430(3) . ?
O22A C22A 1.216(3) . ?
O31A C31A 1.336(3) . ?
O31A C3A 1.454(3) . ?
O32A C31A 1.196(3) . ?
C2A C3A 1.513(3) . ?
C2A C21A 1.512(3) . ?
C2A H2A 0.9900 . ?
C3A C4A 1.519(3) . ?
C3A H3A 0.9900 . ?
C4A C5A 1.514(3) . ?
C4A H4A1 0.9800 . ?
C4A H4A2 0.9800 . ?
C5A C6A 1.510(4) . ?
C5A H5A1 0.9800 . ?
C5A H5A2 0.9800 . ?
C6A H6A1 0.9800 . ?
C6A H6A2 0.9800 . ?
C21A C22A 1.511(3) . ?
C21A H21C 0.9800 . ?
C21A H21D 0.9800 . ?
C22A C41A 1.483(3) . ?
C31A C32A 1.488(4) . ?
C32A H32D 0.9700 . ?
C32A H32E 0.9700 . ?
C32A H32F 0.9700 . ?
C41A C50A 1.362(3) . ?
C41A C42A 1.416(3) . ?
C42A C43A 1.353(3) . ?
C42A H42A 0.9400 . ?
C43A C44A 1.418(3) . ?
C43A H43A 0.9400 . ?
C44A C49A 1.414(3) . ?
C44A C45A 1.413(3) . ?
C45A C46A 1.358(4) . ?
C45A H45A 0.9400 . ?
C46A C47A 1.389(4) . ?
C46A H46A 0.9400 . ?
C47A C48A 1.361(4) . ?
C47A H47A 0.9400 . ?
C48A C49A 1.409(3) . ?
C48A H48A 0.9400 . ?
C49A C50A 1.414(3) . ?
C50A H50A 0.9400 . ?
